data_7161029
loop_
_publ_author_name
'Zhang, Yajuan'
'Chai, Fuxiang'
'Hu, Qiong'
'Chang, Meng'
'Qiang, Ruihua'
'Hu, Yimin'

_publ_section_title
;
 Three-component tandem benzyl-C(sp<sup>3</sup>)-H functionalization
 <i>via</i> thermally generated arynes with phenazine.
;
_journal_issue 6
_journal_name_full 'Organic &amp; biomolecular chemistry'
_journal_page_first 1231
_journal_page_last 1236
_journal_paper_doi 10.1039/d5ob01818h
_journal_volume 24
_journal_year 2026
_chemical_formula_moiety 'C44 H38 N2 O5'
_chemical_formula_sum 'C44 H38 N2 O5'
_chemical_formula_weight 674.76
_space_group_crystal_system triclinic
_space_group_IT_number 2
_space_group_name_Hall '-P 1'
_space_group_name_H-M_alt 'P -1'
_atom_sites_solution_hydrogens geom
_audit_creation_date 2025-04-09
_audit_creation_method
;
Olex2 1.5
(compiled 2023.08.24 svn.re1ec1418 for OlexSys, GUI svn.r6817)
;
_audit_update_record
;
2025-10-07 deposited with the CCDC.	2025-12-17 downloaded from the CCDC.
;
_cell_angle_alpha 97.638(6)
_cell_angle_beta 98.178(6)
_cell_angle_gamma 92.959(6)
_cell_formula_units_Z 2
_cell_length_a 8.6001(7)
_cell_length_b 10.2098(10)
_cell_length_c 21.2354(16)
_cell_measurement_reflns_used 2405
_cell_measurement_temperature 273.15
_cell_measurement_theta_max 61.818
_cell_measurement_theta_min 4.250
_cell_volume 1824.5(3)
_computing_cell_refinement 'SAINT v8.37A (Bruker, 2015)'
_computing_data_reduction 'SAINT v8.37A (Bruker, 2015)'
_computing_molecular_graphics 'Olex2 1.5 (Dolomanov et al., 2009)'
_computing_publication_material 'Olex2 1.5 (Dolomanov et al., 2009)'
_computing_structure_refinement 'SHELXL 2018/3 (Sheldrick, 2015)'
_computing_structure_solution 'SHELXT 2014/5 (Sheldrick, 2014)'
_diffrn_ambient_temperature 273.15
_diffrn_detector 'Bruker APEX2 area detector'
_diffrn_detector_area_resol_mean 7.9
_diffrn_detector_type 'CCD area detector'
_diffrn_measured_fraction_theta_full 0.990
_diffrn_measured_fraction_theta_max 0.986
_diffrn_measurement_device 'three-circle diffractometer'
_diffrn_measurement_device_type 'Bruker SMART APEX2 area detector'
_diffrn_measurement_method '\w and \f scans'
_diffrn_radiation_monochromator 'mirror optics'
_diffrn_radiation_probe x-ray
_diffrn_radiation_type CuK\a
_diffrn_radiation_wavelength 1.54178
_diffrn_reflns_av_R_equivalents 0.1341
_diffrn_reflns_av_unetI/netI 0.2162
_diffrn_reflns_Laue_measured_fraction_full 0.990
_diffrn_reflns_Laue_measured_fraction_max 0.986
_diffrn_reflns_limit_h_max 10
_diffrn_reflns_limit_h_min -10
_diffrn_reflns_limit_k_max 12
_diffrn_reflns_limit_k_min -12
_diffrn_reflns_limit_l_max 25
_diffrn_reflns_limit_l_min -20
_diffrn_reflns_number 21008
_diffrn_reflns_point_group_measured_fraction_full 0.990
_diffrn_reflns_point_group_measured_fraction_max 0.986
_diffrn_reflns_theta_full 67.679
_diffrn_reflns_theta_max 68.536
_diffrn_reflns_theta_min 4.250
_diffrn_source 'microfocus sealed X-ray tube'
_diffrn_source_type 'Incoatec I\ms'
_diffrn_standards_number 0
_exptl_absorpt_coefficient_mu 0.641
_exptl_absorpt_correction_T_max 0.7531
_exptl_absorpt_correction_T_min 0.3889
_exptl_absorpt_process_details
'SADABS-2016/2 (Bruker,2016/2) was used for absorption correction. wR2(int) was 0.1260 before and 0.0820 after correction. The Ratio of minimum to maximum transmission is 0.5164. The \l/2 correction factor is Not present.'
_exptl_crystal_colour 'clear light colourless'
_exptl_crystal_colour_lustre clear
_exptl_crystal_colour_modifier light
_exptl_crystal_colour_primary colourless
_exptl_crystal_density_diffrn 1.228
_exptl_crystal_description block
_exptl_crystal_F_000 712
_exptl_crystal_size_max 0.22
_exptl_crystal_size_mid 0.21
_exptl_crystal_size_min 0.2
_refine_diff_density_max 0.522
_refine_diff_density_min -0.543
_refine_diff_density_rms 0.067
_refine_ls_extinction_method none
_refine_ls_goodness_of_fit_ref 1.190
_refine_ls_hydrogen_treatment constr
_refine_ls_matrix_type full
_refine_ls_number_parameters 487
_refine_ls_number_reflns 6654
_refine_ls_number_restraints 350
_refine_ls_restrained_S_all 1.186
_refine_ls_R_factor_all 0.2303
_refine_ls_R_factor_gt 0.1427
_refine_ls_shift/su_max 0.005
_refine_ls_shift/su_mean 0.000
_refine_ls_structure_factor_coef Fsqd
_refine_ls_weighting_details 'w=1/[\s^2^(Fo^2^)+(0.2000P)^2^] where P=(Fo^2^+2Fc^2^)/3'
_refine_ls_weighting_scheme calc
_refine_ls_wR_factor_gt 0.3905
_refine_ls_wR_factor_ref 0.4700
_reflns_Friedel_coverage 0.000
_reflns_number_gt 2696
_reflns_number_total 6654
_reflns_threshold_expression 'I > 2\s(I)'
_cod_data_source_file d5ob01818h2.cif
_cod_data_source_block cu_20250408c_0m_a
_cod_database_code 7161029
_shelx_shelxl_version_number 2018/3
_shelx_space_group_comment
;
The symmetry employed for this shelxl refinement is uniquely defined
by the following loop, which should always be used as a source of
symmetry information in preference to the above space-group names.
They are only intended as comments.
;
_shelx_estimated_absorpt_t_max 0.883
_shelx_estimated_absorpt_t_min 0.872
_olex2_refinement_description
;
1. Fixed Uiso
 At 1.2 times of:
  All C(H) groups, All C(H,H) groups
 At 1.5 times of:
  All C(H,H,H) groups
2. Restrained distances
 C26-C25 = C27-C25
 1.54 with sigma of 0.001
 C6-C1 \\sim C6-C1A \\sim C2-C1 \\sim C2A-C1A \\sim C6-C5 \\sim C6-C5A \\sim
C5-C4 \\sim C5A-C4A \\sim C4-C3 ~
 C3-C2 \\sim C4A-C3A \\sim C3A-C2A
 with sigma of 0.02
3. Uiso/Uaniso restraints and constraints
C5 \\sim C4 \\sim C1 \\sim C2 \\sim C3 \\sim C5A \\sim C4A \\sim C1A \\sim C2A
\\sim C3A \\sim C6: within 2A with sigma of 0.001 and sigma for terminal atoms
of 0.002 within 2A
O2 \\sim O1 \\sim C24 \\sim C25 \\sim C27 \\sim C26: within 2A with sigma of
0.001 and sigma for terminal atoms of 0.002 within 2A
O3 \\sim O4 \\sim C28 \\sim C29 \\sim C31 \\sim C30: within 2A with sigma of
0.001 and sigma for terminal atoms of 0.002 within 2A
4. Rigid body (RIGU) restrains
 C6, C1, C2, C3, C4, C5
 with sigma for 1-2 distances of 0.01 and sigma for 1-3 distances of 0.02
 C6, C1A, C2A, C3A, C4A, C5A
 with sigma for 1-2 distances of 0.01 and sigma for 1-3 distances of 0.02
5. Others
 Sof(C4A)=Sof(H4A)=Sof(C5A)=Sof(H5A)=Sof(C1A)=Sof(H1A)=Sof(C2A)=Sof(H2A)=
 Sof(C3A)=Sof(H3A)=1-FVAR(1)
 Sof(C5)=Sof(H5)=Sof(C4)=Sof(H4)=Sof(C1)=Sof(H1)=Sof(C2)=Sof(H2)=Sof(C3)=
 Sof(H3)=FVAR(1)
6.a Ternary CH refined with riding coordinates:
 C32(H32), C25(H25), C29(H29)
6.b Secondary CH2 refined with riding coordinates:
 C14(H14A,H14B), C16(H16A,H16B)
6.c Aromatic/amide H refined with riding coordinates:
 C41(H41), C33(H33), C34(H34), C38(H38), C40(H40), C39(H39), C20(H20),
 C19(H19), C23(H23), C22(H22), C21(H21), C5(H5), C4(H4), C1(H1), C2(H2), C3(H3),
  C4A(H4A), C5A(H5A), C1A(H1A), C2A(H2A), C3A(H3A)
6.d Fitted hexagon refined as free rotating group:
 C20(C19,C18,C23,C22,C21), C4A(C5A,C6,C1A,C2A,C3A)
6.e Idealised Me refined as rotating group:
 C44(H44A,H44B,H44C), C27(H27A,H27B,H27C), C26(H26A,H26B,H26C), C31(H31A,H31B,
 H31C), C30(H30A,H30B,H30C)
;
_olex2_submission_special_instructions 'No special instructions were received'

loop_
_space_group_symop_operation_xyz
'x, y, z'
'-x, -y, -z'

loop_
_atom_site_label
_atom_site_type_symbol
_atom_site_fract_x
_atom_site_fract_y
_atom_site_fract_z
_atom_site_U_iso_or_equiv
_atom_site_adp_type
_atom_site_occupancy
_atom_site_site_symmetry_order
_atom_site_calc_flag
_atom_site_refinement_flags_posn
_atom_site_refinement_flags_adp
_atom_site_refinement_flags_occupancy
_atom_site_disorder_assembly
_atom_site_disorder_group
O5 O 0.8889(5) 0.3866(5) 0.6914(2) 0.0894(14) Uani 1 1 d . . . . .
N1 N 0.7563(6) 0.4133(5) 0.5615(2) 0.0783(14) Uani 1 1 d . . . . .
N2 N 0.5312(6) 0.2054(5) 0.4964(2) 0.0795(14) Uani 1 1 d . . . . .
O2 O 0.7146(10) 0.6518(8) 0.9185(3) 0.1502(18) Uani 1 1 d . U . . .
O3 O 0.4926(9) 0.6567(7) 0.7770(3) 0.1340(16) Uani 1 1 d . U . . .
O4 O 0.3772(9) 0.6202(8) 0.8609(3) 0.1398(15) Uani 1 1 d . U . . .
C17 C 0.4771(7) 0.2841(7) 0.7691(3) 0.0790(17) Uani 1 1 d . . . . .
C43 C 0.6080(7) 0.2052(6) 0.5537(3) 0.0747(16) Uani 1 1 d . . . . .
C13 C 0.6100(7) 0.3300(7) 0.7443(3) 0.0804(18) Uani 1 1 d . . . . .
C11 C 0.5381(7) 0.1566(7) 0.6545(3) 0.0755(16) Uani 1 1 d . . . . .
C36 C 0.7191(7) 0.3077(7) 0.5863(3) 0.0752(16) Uani 1 1 d . . . . .
C12 C 0.6416(7) 0.2599(7) 0.6878(3) 0.0791(17) Uani 1 1 d . . . . .
C9 C 0.3747(7) 0.1802(7) 0.7379(3) 0.0782(17) Uani 1 1 d . . . . .
C37 C 0.6801(8) 0.4182(7) 0.5001(3) 0.0822(17) Uani 1 1 d . . . . .
C32 C 0.5919(7) 0.0914(6) 0.5929(3) 0.0757(16) Uani 1 1 d . . . . .
H32 H 0.519663 0.017435 0.569994 0.091 Uiso 1 1 calc R U . . .
C10 C 0.4032(7) 0.1135(6) 0.6783(3) 0.0747(16) Uani 1 1 d . . . . .
C42 C 0.5665(8) 0.3170(7) 0.4688(3) 0.0805(17) Uani 1 1 d . . . . .
C35 C 0.7850(7) 0.2845(7) 0.6540(3) 0.0777(17) Uani 1 1 d . . . . .
C14 C 0.6946(9) 0.4440(8) 0.7893(3) 0.093(2) Uani 1 1 d . . . . .
H14A H 0.718103 0.516716 0.766278 0.112 Uiso 1 1 calc R U . . .
H14B H 0.792578 0.418012 0.811222 0.112 Uiso 1 1 calc R U . . .
O1 O 0.7162(10) 0.4471(9) 0.9407(3) 0.1566(19) Uani 1 1 d . U . . .
C8 C 0.2374(8) 0.1436(7) 0.7647(3) 0.0860(19) Uani 1 1 d . . . . .
C41 C 0.4878(9) 0.3287(8) 0.4065(3) 0.095(2) Uani 1 1 d . . . . .
H41 H 0.411159 0.263536 0.385846 0.113 Uiso 1 1 calc R U . . .
C33 C 0.7554(8) 0.0520(8) 0.6119(3) 0.0860(18) Uani 1 1 d . . . . .
H33 H 0.784122 -0.033949 0.601822 0.103 Uiso 1 1 calc R U . . .
C34 C 0.8565(8) 0.1487(7) 0.6442(3) 0.0899(19) Uani 1 1 d . . . . .
H34 H 0.960590 0.135957 0.659592 0.108 Uiso 1 1 calc R U . . .
C7 C 0.1196(8) 0.1163(8) 0.7856(3) 0.093(2) Uani 1 1 d . . . . .
C16 C 0.4709(9) 0.3584(8) 0.8351(3) 0.099(2) Uani 1 1 d . . . . .
H16A H 0.508930 0.306424 0.868363 0.119 Uiso 1 1 calc R U . . .
H16B H 0.364396 0.380521 0.839648 0.119 Uiso 1 1 calc R U . . .
C38 C 0.7108(8) 0.5254(8) 0.4674(4) 0.0897(19) Uani 1 1 d . . . . .
H38 H 0.783324 0.594352 0.487389 0.108 Uiso 1 1 calc R U . . .
C44 C 1.0365(8) 0.4092(9) 0.6694(4) 0.106(3) Uani 1 1 d . . . . .
H44A H 1.018769 0.411160 0.623882 0.158 Uiso 1 1 calc R U . . .
H44B H 1.102669 0.339143 0.678657 0.158 Uiso 1 1 calc R U . . .
H44C H 1.086967 0.492388 0.690936 0.158 Uiso 1 1 calc R U . . .
C15 C 0.5813(10) 0.4860(8) 0.8386(3) 0.100(3) Uani 1 1 d . . . . .
C28 C 0.4825(14) 0.5984(12) 0.8199(5) 0.1370(15) Uani 1 1 d . U . . .
C40 C 0.5226(10) 0.4318(9) 0.3775(4) 0.103(2) Uani 1 1 d . . . . .
H40 H 0.470287 0.438363 0.336687 0.124 Uiso 1 1 calc R U . . .
C39 C 0.6368(10) 0.5293(9) 0.4079(4) 0.100(2) Uani 1 1 d . . . . .
H39 H 0.662604 0.599195 0.386503 0.120 Uiso 1 1 calc R U . . .
C24 C 0.6743(16) 0.5210(13) 0.9038(4) 0.1504(18) Uani 1 1 d . U . . .
C20 C 0.1708(7) -0.2167(4) 0.6465(3) 0.115(3) Uani 1 1 d G . . . .
H20 H 0.156387 -0.289411 0.667733 0.139 Uiso 1 1 calc R U . . .
C19 C 0.2737(6) -0.1096(5) 0.6761(2) 0.102(2) Uani 1 1 d G . . . .
H19 H 0.328061 -0.110682 0.717130 0.123 Uiso 1 1 calc R U . . .
C18 C 0.2953(5) -0.0010(4) 0.64438(19) 0.0795(17) Uani 1 1 d G . . . .
C23 C 0.2140(6) 0.0006(5) 0.5831(2) 0.092(2) Uani 1 1 d G . . . .
H23 H 0.228450 0.073324 0.561839 0.110 Uiso 1 1 calc R U . . .
C22 C 0.1111(5) -0.1065(6) 0.5535(2) 0.119(3) Uani 1 1 d G . . . .
H22 H 0.056775 -0.105403 0.512441 0.143 Uiso 1 1 calc R U . . .
C21 C 0.0896(6) -0.2151(5) 0.5852(3) 0.123(4) Uani 1 1 d G . . . .
H21 H 0.020742 -0.286772 0.565387 0.148 Uiso 1 1 calc R U . . .
C25 C 0.8010(11) 0.7005(9) 0.9820(4) 0.1515(18) Uani 1 1 d D U . . .
H25 H 0.878888 0.640554 0.997137 0.182 Uiso 1 1 calc R U . . .
C5 C -0.134(2) -0.033(2) 0.7787(10) 0.1197(14) Uani 0.415(12) 1 d D U P A 1
H5 H -0.113078 -0.094434 0.745013 0.144 Uiso 0.415(12) 1 calc R U P A 1
C4 C -0.273(2) -0.046(2) 0.8046(11) 0.1197(14) Uani 0.415(12) 1 d D U P A 1
H4 H -0.343238 -0.119704 0.788953 0.144 Uiso 0.415(12) 1 calc R U P A 1
C1 C -0.067(2) 0.1656(19) 0.8539(10) 0.1197(14) Uani 0.415(12) 1 d D U P A 1
H1 H 0.006971 0.234619 0.872641 0.144 Uiso 0.415(12) 1 calc R U P A 1
C2 C -0.213(2) 0.158(2) 0.8766(10) 0.1199(14) Uani 0.415(12) 1 d D U P A 1
H2 H -0.241191 0.225541 0.906027 0.144 Uiso 0.415(12) 1 calc R U P A 1
C3 C -0.311(2) 0.047(2) 0.8530(11) 0.1199(14) Uani 0.415(12) 1 d D U P A 1
H3 H -0.404554 0.033535 0.869575 0.144 Uiso 0.415(12) 1 calc R U P A 1
C27 C 0.8750(15) 0.8376(10) 0.9753(4) 0.154(2) Uani 1 1 d D U . . .
H27A H 0.964399 0.826784 0.953162 0.231 Uiso 1 1 calc R U . . .
H27B H 0.908031 0.887045 1.017180 0.231 Uiso 1 1 calc R U . . .
H27C H 0.798621 0.884452 0.951276 0.231 Uiso 1 1 calc R U . . .
C29 C 0.2553(14) 0.7254(12) 0.8453(5) 0.1435(15) Uani 1 1 d . U . . .
H29 H 0.264364 0.760006 0.804989 0.172 Uiso 1 1 calc R U . . .
C26 C 0.6766(11) 0.7267(12) 1.0267(4) 0.157(2) Uani 1 1 d D U . . .
H26A H 0.621843 0.802451 1.016443 0.235 Uiso 1 1 calc R U . . .
H26B H 0.727601 0.743269 1.070573 0.235 Uiso 1 1 calc R U . . .
H26C H 0.602953 0.650652 1.021109 0.235 Uiso 1 1 calc R U . . .
C31 C 0.0997(14) 0.6442(12) 0.8437(5) 0.1490(18) Uani 1 1 d . U . . .
H31A H 0.117125 0.551541 0.838162 0.224 Uiso 1 1 calc R U . . .
H31B H 0.024777 0.662803 0.808548 0.224 Uiso 1 1 calc R U . . .
H31C H 0.059655 0.667410 0.883336 0.224 Uiso 1 1 calc R U . . .
C30 C 0.2891(15) 0.8317(13) 0.9046(5) 0.1502(18) Uani 1 1 d . U . . .
H30A H 0.193588 0.871882 0.911826 0.225 Uiso 1 1 calc R U . . .
H30B H 0.365545 0.898102 0.897602 0.225 Uiso 1 1 calc R U . . .
H30C H 0.329501 0.791710 0.941415 0.225 Uiso 1 1 calc R U . . .
C4A C -0.2427(11) -0.0939(10) 0.7783(6) 0.1198(14) Uani 0.585(12) 1 d DG U P A 2
H4A H -0.289175 -0.172686 0.754365 0.144 Uiso 0.585(12) 1 calc R U P A 2
C5A C -0.0960(10) -0.0447(8) 0.7680(4) 0.1196(14) Uani 0.585(12) 1 d DG U P A 2
H5A H -0.044324 -0.090626 0.737321 0.144 Uiso 0.585(12) 1 calc R U P A 2
C6 C -0.0264(7) 0.0730(8) 0.8037(4) 0.1195(14) Uani 1 1 d DG U . . .
C1A C -0.1036(11) 0.1416(9) 0.8496(4) 0.1197(14) Uani 0.585(12) 1 d DG U P A 2
H1A H -0.057114 0.220395 0.873532 0.144 Uiso 0.585(12) 1 calc R U P A 2
C2A C -0.2503(11) 0.0924(13) 0.8599(6) 0.1198(14) Uani 0.585(12) 1 d DG U P A 2
H2A H -0.301965 0.138337 0.890577 0.144 Uiso 0.585(12) 1 calc R U P A 2
C3A C -0.3198(8) -0.0253(14) 0.8242(6) 0.1199(14) Uani 0.585(12) 1 d DG U P A 2
H3A H -0.417997 -0.058202 0.830995 0.144 Uiso 0.585(12) 1 calc R U P A 2

loop_
_atom_site_aniso_label
_atom_site_aniso_U_11
_atom_site_aniso_U_22
_atom_site_aniso_U_33
_atom_site_aniso_U_23
_atom_site_aniso_U_13
_atom_site_aniso_U_12
O5 0.064(2) 0.107(4) 0.093(3) 0.006(2) 0.014(2) -0.018(2)
N1 0.067(3) 0.083(3) 0.087(3) 0.008(2) 0.022(2) 0.000(3)
N2 0.085(3) 0.075(3) 0.080(3) 0.006(2) 0.021(3) 0.005(3)
O2 0.184(4) 0.167(4) 0.0816(19) -0.008(2) 0.006(2) -0.057(3)
O3 0.152(3) 0.141(3) 0.121(3) 0.023(2) 0.059(3) 0.008(3)
O4 0.152(3) 0.148(3) 0.131(3) 0.020(2) 0.060(2) 0.008(2)
C17 0.075(4) 0.090(4) 0.069(3) 0.003(3) 0.015(3) -0.010(3)
C43 0.073(3) 0.068(4) 0.084(4) 0.003(3) 0.026(3) 0.000(3)
C13 0.069(3) 0.092(5) 0.075(3) 0.002(3) 0.010(3) -0.016(3)
C11 0.063(3) 0.084(4) 0.079(3) 0.005(3) 0.018(3) -0.002(3)
C36 0.063(3) 0.082(4) 0.080(3) 0.007(3) 0.018(3) -0.003(3)
C12 0.068(3) 0.089(4) 0.078(3) 0.005(3) 0.017(3) -0.012(3)
C9 0.074(4) 0.083(4) 0.078(3) 0.011(3) 0.019(3) -0.008(3)
C37 0.074(4) 0.093(5) 0.084(4) 0.013(3) 0.025(3) 0.006(3)
C32 0.072(3) 0.077(4) 0.076(3) 0.001(3) 0.018(3) 0.000(3)
C10 0.068(3) 0.074(4) 0.080(3) 0.006(3) 0.014(3) -0.009(3)
C42 0.081(4) 0.088(4) 0.076(3) 0.009(3) 0.025(3) 0.007(3)
C35 0.062(3) 0.084(4) 0.082(3) 0.002(3) 0.010(3) -0.016(3)
C14 0.091(4) 0.106(5) 0.077(4) 0.003(3) 0.014(3) -0.026(4)
O1 0.192(4) 0.169(4) 0.088(2) -0.002(2) -0.005(3) -0.052(3)
C8 0.076(4) 0.097(5) 0.085(4) 0.007(3) 0.023(3) -0.011(4)
C41 0.095(5) 0.110(6) 0.078(4) 0.007(4) 0.017(3) 0.002(4)
C33 0.075(4) 0.092(5) 0.094(4) 0.011(3) 0.023(3) 0.006(4)
C34 0.074(4) 0.090(5) 0.108(5) 0.016(4) 0.023(3) 0.001(4)
C7 0.077(4) 0.113(6) 0.092(4) 0.018(4) 0.019(3) -0.009(4)
C16 0.106(5) 0.106(5) 0.080(4) -0.007(3) 0.030(4) -0.028(4)
C38 0.084(4) 0.089(5) 0.103(5) 0.021(4) 0.032(4) 0.002(4)
C44 0.063(4) 0.136(7) 0.119(5) 0.026(5) 0.019(3) -0.018(4)
C15 0.111(5) 0.106(6) 0.076(4) -0.007(3) 0.022(3) -0.038(5)
C28 0.150(3) 0.145(3) 0.127(3) 0.021(2) 0.061(2) 0.007(3)
C40 0.108(5) 0.127(7) 0.082(4) 0.020(4) 0.027(4) 0.026(5)
C39 0.100(5) 0.110(6) 0.100(5) 0.027(4) 0.035(4) 0.010(5)
C24 0.185(4) 0.167(4) 0.082(2) -0.006(2) 0.004(2) -0.056(3)
C20 0.106(6) 0.092(6) 0.143(7) -0.014(5) 0.044(5) -0.025(5)
C19 0.093(5) 0.095(5) 0.116(5) -0.001(4) 0.032(4) -0.019(4)
C18 0.071(3) 0.079(4) 0.090(4) 0.005(3) 0.025(3) -0.001(3)
C23 0.071(4) 0.097(5) 0.101(5) -0.009(4) 0.012(3) 0.005(4)
C22 0.069(4) 0.138(8) 0.131(6) -0.034(6) 0.003(4) -0.001(5)
C21 0.083(5) 0.105(7) 0.166(9) -0.040(6) 0.033(6) -0.020(5)
C25 0.184(4) 0.168(4) 0.0836(19) -0.008(2) 0.007(2) -0.057(3)
C5 0.081(3) 0.151(3) 0.139(3) 0.049(3) 0.040(2) -0.016(2)
C4 0.081(3) 0.151(3) 0.139(3) 0.048(3) 0.040(2) -0.015(2)
C1 0.081(3) 0.151(3) 0.139(3) 0.048(3) 0.040(2) -0.015(2)
C2 0.081(3) 0.151(3) 0.139(3) 0.048(3) 0.039(2) -0.015(2)
C3 0.081(3) 0.151(3) 0.139(3) 0.048(3) 0.039(2) -0.015(2)
C27 0.185(4) 0.169(4) 0.089(3) -0.009(3) 0.006(3) -0.057(4)
C29 0.154(3) 0.150(3) 0.136(3) 0.018(2) 0.057(3) 0.009(3)
C26 0.187(4) 0.175(4) 0.090(3) -0.009(3) 0.010(3) -0.055(4)
C31 0.157(4) 0.153(4) 0.143(3) 0.014(3) 0.051(3) 0.011(3)
C30 0.159(4) 0.152(4) 0.146(3) 0.015(3) 0.050(3) 0.009(3)
C4A 0.081(3) 0.151(3) 0.139(3) 0.048(3) 0.039(2) -0.016(2)
C5A 0.081(3) 0.151(3) 0.139(3) 0.049(3) 0.040(2) -0.016(2)
C6 0.080(3) 0.151(3) 0.139(3) 0.049(3) 0.040(2) -0.015(2)
C1A 0.081(3) 0.151(3) 0.139(3) 0.048(3) 0.040(2) -0.015(2)
C2A 0.081(3) 0.151(3) 0.139(3) 0.048(3) 0.039(2) -0.015(2)
C3A 0.081(3) 0.151(3) 0.139(3) 0.048(3) 0.039(2) -0.015(2)

loop_
_atom_type_symbol
_atom_type_description
_atom_type_scat_dispersion_real
_atom_type_scat_dispersion_imag
_atom_type_scat_source
C C 0.0181 0.0091 'International Tables Vol C Tables 4.2.6.8 and 6.1.1.4'
H H 0.0000 0.0000 'International Tables Vol C Tables 4.2.6.8 and 6.1.1.4'
N N 0.0311 0.0180 'International Tables Vol C Tables 4.2.6.8 and 6.1.1.4'
O O 0.0492 0.0322 'International Tables Vol C Tables 4.2.6.8 and 6.1.1.4'

loop_
_geom_angle_atom_site_label_1
_geom_angle_atom_site_label_2
_geom_angle_atom_site_label_3
_geom_angle
_geom_angle_site_symmetry_1
_geom_angle_site_symmetry_3
_geom_angle_publ_flag
C35 O5 C44 115.9(5) . . ?
C36 N1 C37 115.1(5) . . ?
C43 N2 C42 114.0(5) . . ?
C24 O2 C25 118.1(8) . . ?
C28 O4 C29 116.1(8) . . ?
C13 C17 C16 110.7(5) . . ?
C9 C17 C13 123.3(5) . . ?
C9 C17 C16 126.0(5) . . ?
N2 C43 C36 124.3(6) . . ?
N2 C43 C32 123.5(5) . . ?
C36 C43 C32 112.2(6) . . ?
C17 C13 C14 109.7(5) . . ?
C12 C13 C17 116.9(5) . . ?
C12 C13 C14 133.2(5) . . ?
C12 C11 C32 113.4(5) . . ?
C12 C11 C10 122.0(5) . . ?
C10 C11 C32 124.5(5) . . ?
N1 C36 C43 123.3(6) . . ?
N1 C36 C35 123.7(5) . . ?
C43 C36 C35 113.0(5) . . ?
C13 C12 C11 120.8(5) . . ?
C13 C12 C35 126.6(5) . . ?
C11 C12 C35 112.5(5) . . ?
C17 C9 C10 119.4(5) . . ?
C17 C9 C8 120.0(5) . . ?
C10 C9 C8 120.6(5) . . ?
N1 C37 C42 121.0(6) . . ?
N1 C37 C38 121.0(6) . . ?
C38 C37 C42 117.9(7) . . ?
C43 C32 C11 104.0(5) . . ?
C43 C32 H32 113.2 . . ?
C11 C32 H32 113.2 . . ?
C33 C32 C43 106.2(5) . . ?
C33 C32 C11 106.4(5) . . ?
C33 C32 H32 113.2 . . ?
C11 C10 C9 117.4(5) . . ?
C11 C10 C18 122.4(5) . . ?
C9 C10 C18 120.2(4) . . ?
N2 C42 C37 122.2(6) . . ?
N2 C42 C41 118.9(6) . . ?
C37 C42 C41 118.9(6) . . ?
O5 C35 C36 116.5(5) . . ?
O5 C35 C12 109.9(5) . . ?
O5 C35 C34 114.2(6) . . ?
C36 C35 C12 106.1(5) . . ?
C36 C35 C34 104.2(5) . . ?
C12 C35 C34 104.9(5) . . ?
C13 C14 H14A 110.5 . . ?
C13 C14 H14B 110.5 . . ?
C13 C14 C15 106.0(5) . . ?
H14A C14 H14B 108.7 . . ?
C15 C14 H14A 110.5 . . ?
C15 C14 H14B 110.5 . . ?
C7 C8 C9 177.4(9) . . ?
C42 C41 H41 119.6 . . ?
C40 C41 C42 120.7(7) . . ?
C40 C41 H41 119.6 . . ?
C32 C33 H33 122.4 . . ?
C34 C33 C32 115.2(7) . . ?
C34 C33 H33 122.4 . . ?
C35 C34 H34 123.1 . . ?
C33 C34 C35 113.7(6) . . ?
C33 C34 H34 123.1 . . ?
C8 C7 C6 173.3(8) . . ?
C17 C16 H16A 110.9 . . ?
C17 C16 H16B 110.9 . . ?
C17 C16 C15 104.0(5) . . ?
H16A C16 H16B 109.0 . . ?
C15 C16 H16A 110.9 . . ?
C15 C16 H16B 110.9 . . ?
C37 C38 H38 119.7 . . ?
C39 C38 C37 120.7(7) . . ?
C39 C38 H38 119.7 . . ?
O5 C44 H44A 109.5 . . ?
O5 C44 H44B 109.5 . . ?
O5 C44 H44C 109.5 . . ?
H44A C44 H44B 109.5 . . ?
H44A C44 H44C 109.5 . . ?
H44B C44 H44C 109.5 . . ?
C16 C15 C14 103.3(6) . . ?
C28 C15 C14 112.6(6) . . ?
C28 C15 C16 109.2(8) . . ?
C24 C15 C14 109.3(8) . . ?
C24 C15 C16 110.7(7) . . ?
C24 C15 C28 111.5(9) . . ?
O3 C28 O4 124.2(12) . . ?
O3 C28 C15 126.6(9) . . ?
O4 C28 C15 109.2(8) . . ?
C41 C40 H40 120.0 . . ?
C41 C40 C39 120.0(8) . . ?
C39 C40 H40 120.0 . . ?
C38 C39 C40 121.6(7) . . ?
C38 C39 H39 119.2 . . ?
C40 C39 H39 119.2 . . ?
O2 C24 C15 112.4(10) . . ?
O1 C24 O2 120.4(9) . . ?
O1 C24 C15 127.2(11) . . ?
C19 C20 H20 120.0 . . ?
C19 C20 C21 120.0 . . ?
C21 C20 H20 120.0 . . ?
C20 C19 H19 120.0 . . ?
C18 C19 C20 120.0 . . ?
C18 C19 H19 120.0 . . ?
C19 C18 C10 118.5(4) . . ?
C23 C18 C10 121.5(4) . . ?
C23 C18 C19 120.0 . . ?
C18 C23 H23 120.0 . . ?
C18 C23 C22 120.0 . . ?
C22 C23 H23 120.0 . . ?
C23 C22 H22 120.0 . . ?
C23 C22 C21 120.0 . . ?
C21 C22 H22 120.0 . . ?
C20 C21 H21 120.0 . . ?
C22 C21 C20 120.0 . . ?
C22 C21 H21 120.0 . . ?
O2 C25 H25 113.1 . . ?
O2 C25 C27 104.4(7) . . ?
O2 C25 C26 106.4(7) . . ?
C27 C25 H25 113.1 . . ?
C27 C25 C26 106.0(8) . . ?
C26 C25 H25 113.1 . . ?
C4 C5 H5 120.5 . . ?
C6 C5 H5 120.5 . . ?
C6 C5 C4 119.1(15) . . ?
C5 C4 H4 118.9 . . ?
C3 C4 C5 122.2(16) . . ?
C3 C4 H4 118.9 . . ?
C2 C1 H1 118.3 . . ?
C2 C1 C6 123.4(15) . . ?
C6 C1 H1 118.3 . . ?
C1 C2 H2 121.8 . . ?
C3 C2 C1 116.5(17) . . ?
C3 C2 H2 121.8 . . ?
C4 C3 H3 119.6 . . ?
C2 C3 C4 120.7(15) . . ?
C2 C3 H3 119.6 . . ?
C25 C27 H27A 109.5 . . ?
C25 C27 H27B 109.5 . . ?
C25 C27 H27C 109.5 . . ?
H27A C27 H27B 109.5 . . ?
H27A C27 H27C 109.5 . . ?
H27B C27 H27C 109.5 . . ?
O4 C29 H29 113.4 . . ?
C31 C29 O4 100.9(9) . . ?
C31 C29 H29 113.4 . . ?
C31 C29 C30 111.5(8) . . ?
C30 C29 O4 103.3(10) . . ?
C30 C29 H29 113.4 . . ?
C25 C26 H26A 109.5 . . ?
C25 C26 H26B 109.5 . . ?
C25 C26 H26C 109.5 . . ?
H26A C26 H26B 109.5 . . ?
H26A C26 H26C 109.5 . . ?
H26B C26 H26C 109.5 . . ?
C29 C31 H31A 109.5 . . ?
C29 C31 H31B 109.5 . . ?
C29 C31 H31C 109.5 . . ?
H31A C31 H31B 109.5 . . ?
H31A C31 H31C 109.5 . . ?
H31B C31 H31C 109.5 . . ?
C29 C30 H30A 109.5 . . ?
C29 C30 H30B 109.5 . . ?
C29 C30 H30C 109.5 . . ?
H30A C30 H30B 109.5 . . ?
H30A C30 H30C 109.5 . . ?
H30B C30 H30C 109.5 . . ?
C5A C4A H4A 120.0 . . ?
C5A C4A C3A 120.0 . . ?
C3A C4A H4A 120.0 . . ?
C4A C5A H5A 120.0 . . ?
C4A C5A C6 120.0 . . ?
C6 C5A H5A 120.0 . . ?
C5 C6 C7 131.8(9) . . ?
C5 C6 C1 117.7(10) . . ?
C1 C6 C7 110.3(8) . . ?
C5A C6 C7 114.1(6) . . ?
C1A C6 C7 125.8(6) . . ?
C1A C6 C5A 120.0 . . ?
C6 C1A H1A 120.0 . . ?
C6 C1A C2A 120.0 . . ?
C2A C1A H1A 120.0 . . ?
C1A C2A H2A 120.0 . . ?
C3A C2A C1A 120.0 . . ?
C3A C2A H2A 120.0 . . ?
C4A C3A H3A 120.0 . . ?
C2A C3A C4A 120.0 . . ?
C2A C3A H3A 120.0 . . ?

loop_
_geom_bond_atom_site_label_1
_geom_bond_atom_site_label_2
_geom_bond_distance
_geom_bond_site_symmetry_2
_geom_bond_publ_flag
O5 C35 1.413(7) . ?
O5 C44 1.432(7) . ?
N1 C36 1.305(8) . ?
N1 C37 1.383(9) . ?
N2 C43 1.300(8) . ?
N2 C42 1.388(8) . ?
O2 C24 1.346(14) . ?
O2 C25 1.455(11) . ?
O3 C28 1.163(12) . ?
O4 C28 1.350(11) . ?
O4 C29 1.573(14) . ?
C17 C13 1.409(7) . ?
C17 C9 1.374(9) . ?
C17 C16 1.511(8) . ?
C43 C36 1.415(9) . ?
C43 C32 1.528(9) . ?
C13 C12 1.382(9) . ?
C13 C14 1.489(9) . ?
C11 C12 1.389(9) . ?
C11 C32 1.530(8) . ?
C11 C10 1.404(7) . ?
C36 C35 1.523(9) . ?
C12 C35 1.538(7) . ?
C9 C10 1.415(8) . ?
C9 C8 1.435(8) . ?
C37 C42 1.411(9) . ?
C37 C38 1.404(9) . ?
C32 H32 0.9800 . ?
C32 C33 1.498(10) . ?
C10 C18 1.490(6) . ?
C42 C41 1.419(10) . ?
C35 C34 1.547(11) . ?
C14 H14A 0.9700 . ?
C14 H14B 0.9700 . ?
C14 C15 1.562(10) . ?
O1 C24 1.191(15) . ?
C8 C7 1.196(8) . ?
C41 H41 0.9300 . ?
C41 C40 1.331(11) . ?
C33 H33 0.9300 . ?
C33 C34 1.328(10) . ?
C34 H34 0.9300 . ?
C7 C6 1.431(7) . ?
C16 H16A 0.9700 . ?
C16 H16B 0.9700 . ?
C16 C15 1.558(9) . ?
C38 H38 0.9300 . ?
C38 C39 1.338(11) . ?
C44 H44A 0.9600 . ?
C44 H44B 0.9600 . ?
C44 H44C 0.9600 . ?
C15 C28 1.524(15) . ?
C15 C24 1.486(13) . ?
C40 H40 0.9300 . ?
C40 C39 1.386(12) . ?
C39 H39 0.9300 . ?
C20 H20 0.9300 . ?
C20 C19 1.3900 . ?
C20 C21 1.3900 . ?
C19 H19 0.9300 . ?
C19 C18 1.3900 . ?
C18 C23 1.3900 . ?
C23 H23 0.9300 . ?
C23 C22 1.3900 . ?
C22 H22 0.9300 . ?
C22 C21 1.3900 . ?
C21 H21 0.9300 . ?
C25 H25 0.9800 . ?
C25 C27 1.5396(11) . ?
C25 C26 1.5397(10) . ?
C5 H5 0.9300 . ?
C5 C4 1.401(13) . ?
C5 C6 1.380(13) . ?
C4 H4 0.9300 . ?
C4 C3 1.390(14) . ?
C1 H1 0.9300 . ?
C1 C2 1.411(13) . ?
C1 C6 1.421(13) . ?
C2 H2 0.9300 . ?
C2 C3 1.377(14) . ?
C3 H3 0.9300 . ?
C27 H27A 0.9600 . ?
C27 H27B 0.9600 . ?
C27 H27C 0.9600 . ?
C29 H29 0.9800 . ?
C29 C31 1.531(14) . ?
C29 C30 1.532(16) . ?
C26 H26A 0.9600 . ?
C26 H26B 0.9600 . ?
C26 H26C 0.9600 . ?
C31 H31A 0.9600 . ?
C31 H31B 0.9600 . ?
C31 H31C 0.9600 . ?
C30 H30A 0.9600 . ?
C30 H30B 0.9600 . ?
C30 H30C 0.9600 . ?
C4A H4A 0.9300 . ?
C4A C5A 1.3900 . ?
C4A C3A 1.3900 . ?
C5A H5A 0.9300 . ?
C5A C6 1.3900 . ?
C6 C1A 1.3900 . ?
C1A H1A 0.9300 . ?
C1A C2A 1.3900 . ?
C2A H2A 0.9300 . ?
C2A C3A 1.3900 . ?
C3A H3A 0.9300 . ?

loop_
_geom_torsion_atom_site_label_1
_geom_torsion_atom_site_label_2
_geom_torsion_atom_site_label_3
_geom_torsion_atom_site_label_4
_geom_torsion
_geom_torsion_site_symmetry_1
_geom_torsion_site_symmetry_2
_geom_torsion_site_symmetry_3
_geom_torsion_site_symmetry_4
_geom_torsion_publ_flag
O5 C35 C34 C33 176.7(5) . . . . ?
N1 C36 C35 O5 1.6(9) . . . . ?
N1 C36 C35 C12 124.4(6) . . . . ?
N1 C36 C35 C34 -125.2(6) . . . . ?
N1 C37 C42 N2 -3.3(9) . . . . ?
N1 C37 C42 C41 177.9(6) . . . . ?
N1 C37 C38 C39 179.9(6) . . . . ?
N2 C43 C36 N1 -0.4(10) . . . . ?
N2 C43 C36 C35 177.2(5) . . . . ?
N2 C43 C32 C11 -121.8(6) . . . . ?
N2 C43 C32 C33 126.2(6) . . . . ?
N2 C42 C41 C40 -177.5(7) . . . . ?
C17 C13 C12 C11 5.7(11) . . . . ?
C17 C13 C12 C35 -175.6(7) . . . . ?
C17 C13 C14 C15 -12.0(9) . . . . ?
C17 C9 C10 C11 1.0(11) . . . . ?
C17 C9 C10 C18 178.9(6) . . . . ?
C17 C16 C15 C14 -24.4(9) . . . . ?
C17 C16 C15 C28 95.6(8) . . . . ?
C17 C16 C15 C24 -141.3(9) . . . . ?
C43 N2 C42 C37 2.1(9) . . . . ?
C43 N2 C42 C41 -179.1(6) . . . . ?
C43 C36 C35 O5 -175.9(5) . . . . ?
C43 C36 C35 C12 -53.2(7) . . . . ?
C43 C36 C35 C34 57.3(6) . . . . ?
C43 C32 C33 C34 56.6(7) . . . . ?
C13 C17 C9 C10 0.9(12) . . . . ?
C13 C17 C9 C8 -176.8(7) . . . . ?
C13 C17 C16 C15 18.6(10) . . . . ?
C13 C12 C35 O5 3.6(11) . . . . ?
C13 C12 C35 C36 -123.2(8) . . . . ?
C13 C12 C35 C34 126.9(8) . . . . ?
C13 C14 C15 C16 22.6(9) . . . . ?
C13 C14 C15 C28 -95.1(8) . . . . ?
C13 C14 C15 C24 140.4(8) . . . . ?
C11 C12 C35 O5 -177.6(6) . . . . ?
C11 C12 C35 C36 55.6(8) . . . . ?
C11 C12 C35 C34 -54.3(8) . . . . ?
C11 C32 C33 C34 -53.8(7) . . . . ?
C11 C10 C18 C19 119.6(6) . . . . ?
C11 C10 C18 C23 -62.1(8) . . . . ?
C36 N1 C37 C42 2.4(8) . . . . ?
C36 N1 C37 C38 -179.1(6) . . . . ?
C36 C43 C32 C11 59.9(6) . . . . ?
C36 C43 C32 C33 -52.1(6) . . . . ?
C36 C35 C34 C33 -55.1(6) . . . . ?
C12 C13 C14 C15 172.5(9) . . . . ?
C12 C11 C32 C43 -58.0(8) . . . . ?
C12 C11 C32 C33 53.9(8) . . . . ?
C12 C11 C10 C9 0.5(11) . . . . ?
C12 C11 C10 C18 -177.3(6) . . . . ?
C12 C35 C34 C33 56.2(7) . . . . ?
C9 C17 C13 C12 -4.3(12) . . . . ?
C9 C17 C13 C14 179.4(7) . . . . ?
C9 C17 C16 C15 -165.2(8) . . . . ?
C9 C10 C18 C19 -58.2(7) . . . . ?
C9 C10 C18 C23 120.2(6) . . . . ?
C37 N1 C36 C43 -0.7(8) . . . . ?
C37 N1 C36 C35 -178.0(5) . . . . ?
C37 C42 C41 C40 1.3(10) . . . . ?
C37 C38 C39 C40 3.0(11) . . . . ?
C32 C43 C36 N1 177.9(5) . . . . ?
C32 C43 C36 C35 -4.6(7) . . . . ?
C32 C11 C12 C13 179.5(7) . . . . ?
C32 C11 C12 C35 0.6(9) . . . . ?
C32 C11 C10 C9 176.6(7) . . . . ?
C32 C11 C10 C18 -1.2(11) . . . . ?
C32 C33 C34 C35 -1.7(8) . . . . ?
C10 C11 C12 C13 -4.1(12) . . . . ?
C10 C11 C12 C35 177.0(7) . . . . ?
C10 C11 C32 C43 125.7(7) . . . . ?
C10 C11 C32 C33 -122.4(7) . . . . ?
C10 C18 C23 C22 -178.3(4) . . . . ?
C42 N2 C43 C36 -0.3(9) . . . . ?
C42 N2 C43 C32 -178.4(5) . . . . ?
C42 C37 C38 C39 -1.5(10) . . . . ?
C42 C41 C40 C39 0.0(12) . . . . ?
C14 C13 C12 C11 -179.0(8) . . . . ?
C14 C13 C12 C35 -0.3(15) . . . . ?
C14 C15 C28 O3 -5.2(15) . . . . ?
C14 C15 C28 O4 174.0(7) . . . . ?
C14 C15 C24 O2 94.5(11) . . . . ?
C14 C15 C24 O1 -83.6(14) . . . . ?
C8 C9 C10 C11 178.7(7) . . . . ?
C8 C9 C10 C18 -3.5(11) . . . . ?
C41 C40 C39 C38 -2.2(12) . . . . ?
C7 C6 C1A C2A 175.8(9) . . . . ?
C16 C17 C13 C12 172.1(7) . . . . ?
C16 C17 C13 C14 -4.2(10) . . . . ?
C16 C17 C9 C10 -174.9(8) . . . . ?
C16 C17 C9 C8 7.4(12) . . . . ?
C16 C15 C28 O3 -119.3(12) . . . . ?
C16 C15 C28 O4 59.9(10) . . . . ?
C16 C15 C24 O2 -152.4(9) . . . . ?
C16 C15 C24 O1 29.6(17) . . . . ?
C38 C37 C42 N2 178.2(6) . . . . ?
C38 C37 C42 C41 -0.6(9) . . . . ?
C44 O5 C35 C36 -66.4(8) . . . . ?
C44 O5 C35 C12 172.8(6) . . . . ?
C44 O5 C35 C34 55.2(8) . . . . ?
C28 O4 C29 C31 125.6(9) . . . . ?
C28 O4 C29 C30 -119.0(9) . . . . ?
C28 C15 C24 O2 -30.6(12) . . . . ?
C28 C15 C24 O1 151.3(13) . . . . ?
C24 O2 C25 C27 161.5(10) . . . . ?
C24 O2 C25 C26 -86.6(12) . . . . ?
C24 C15 C28 O3 118.1(13) . . . . ?
C24 C15 C28 O4 -62.8(10) . . . . ?
C20 C19 C18 C10 178.4(4) . . . . ?
C20 C19 C18 C23 0.0 . . . . ?
C19 C20 C21 C22 0.0 . . . . ?
C19 C18 C23 C22 0.0 . . . . ?
C18 C23 C22 C21 0.0 . . . . ?
C23 C22 C21 C20 0.0 . . . . ?
C21 C20 C19 C18 0.0 . . . . ?
C25 O2 C24 O1 -4.1(18) . . . . ?
C25 O2 C24 C15 177.7(8) . . . . ?
C5 C4 C3 C2 1(4) . . . . ?
C4 C5 C6 C7 -176.2(15) . . . . ?
C4 C5 C6 C1 -2(3) . . . . ?
C1 C2 C3 C4 -6(4) . . . . ?
C2 C1 C6 C7 172.2(18) . . . . ?
C2 C1 C6 C5 -3(3) . . . . ?
C29 O4 C28 O3 4.2(16) . . . . ?
C29 O4 C28 C15 -175.0(8) . . . . ?
C4A C5A C6 C7 -176.3(8) . . . . ?
C4A C5A C6 C1A 0.0 . . . . ?
C5A C4A C3A C2A 0.0 . . . . ?
C5A C6 C1A C2A 0.0 . . . . ?
C6 C5 C4 C3 3(4) . . . . ?
C6 C1 C2 C3 7(3) . . . . ?
C6 C1A C2A C3A 0.0 . . . . ?
C1A C2A C3A C4A 0.0 . . . . ?
C3A C4A C5A C6 0.0 . . . . ?
